data_4343034
loop_
_publ_author_name
'Dong, Yongkwan'
'Chai, Ping'
'Beekman, Matt'
'Zeng, Xiaoyu'
'Tritt, Terry M.'
'Nolas, George S.'

_publ_section_title
;
 Precursor Routes to Complex Ternary Intermetallics: Single-Crystal and
 Microcrystalline Preparation of Clathrate-I Na8Al8Si38 from NaSi +
 NaAlSi.
;
_journal_issue 11
_journal_name_full 'Inorganic chemistry'
_journal_page_first 5316
_journal_page_last 5321
_journal_paper_doi 10.1021/acs.inorgchem.5b00348
_journal_volume 54
_journal_year 2015
_chemical_formula_sum 'Al8 Na8 Si38'
_chemical_formula_weight 1467.18
_chemical_name_systematic
;
 ?
;
_space_group_IT_number 223
_symmetry_space_group_name_Hall '-P 4n 2 3'
_symmetry_space_group_name_H-M 'P m -3 n'
_atom_sites_solution_hydrogens none
_atom_sites_solution_primary direct
_atom_sites_solution_secondary difmap
_audit_creation_method SHELXL-97
_cell_angle_alpha 90.00
_cell_angle_beta 90.00
_cell_angle_gamma 90.00
_cell_formula_units_Z 1
_cell_length_a 10.31700(10)
_cell_length_b 10.31700(10)
_cell_length_c 10.31700(10)
_cell_measurement_temperature 100(2)
_cell_volume 1098.147(18)
_computing_structure_refinement 'SHELXL-97 (Sheldrick, 1997)'
_diffrn_ambient_temperature 100(2)
_diffrn_measured_fraction_theta_full 1.000
_diffrn_measured_fraction_theta_max 1.000
_diffrn_radiation_monochromator graphite
_diffrn_radiation_source 'fine-focus sealed tube'
_diffrn_radiation_type CuK\a
_diffrn_radiation_wavelength 1.54178
_diffrn_reflns_av_R_equivalents 0.0399
_diffrn_reflns_av_sigmaI/netI 0.0108
_diffrn_reflns_limit_h_max 12
_diffrn_reflns_limit_h_min -12
_diffrn_reflns_limit_k_max 12
_diffrn_reflns_limit_k_min -12
_diffrn_reflns_limit_l_max 12
_diffrn_reflns_limit_l_min -11
_diffrn_reflns_number 6231
_diffrn_reflns_theta_full 72.00
_diffrn_reflns_theta_max 72.00
_diffrn_reflns_theta_min 6.07
_exptl_absorpt_coefficient_mu 12.725
_exptl_crystal_density_diffrn 2.219
_exptl_crystal_density_method 'not measured'
_exptl_crystal_F_000 724
_refine_diff_density_max 0.259
_refine_diff_density_min -0.151
_refine_diff_density_rms 0.050
_refine_ls_extinction_method none
_refine_ls_goodness_of_fit_ref 1.108
_refine_ls_hydrogen_treatment none
_refine_ls_matrix_type full
_refine_ls_number_parameters 16
_refine_ls_number_reflns 220
_refine_ls_number_restraints 0
_refine_ls_restrained_S_all 1.108
_refine_ls_R_factor_all 0.0152
_refine_ls_R_factor_gt 0.0130
_refine_ls_shift/su_max 0.000
_refine_ls_shift/su_mean 0.000
_refine_ls_structure_factor_coef Fsqd
_refine_ls_weighting_details 'calc w=1/[\s^2^(Fo^2^)+(0.0185P)^2^+0.5112P] where P=(Fo^2^+2Fc^2^)/3'
_refine_ls_weighting_scheme calc
_refine_ls_wR_factor_gt 0.0339
_refine_ls_wR_factor_ref 0.0348
_reflns_number_gt 201
_reflns_number_total 220
_reflns_threshold_expression >2sigma(I)
_cod_data_source_file ic5b00348_si_001.cif
_cod_data_source_block ping_na8al8si38
_cod_depositor_comments 'Adding full bibliography for 4343034.cif.'
_cod_database_code 4343034

loop_
_symmetry_equiv_pos_as_xyz
'x, y, z'
'-x, -y, z'
'-x, y, -z'
'x, -y, -z'
'z, x, y'
'z, -x, -y'
'-z, -x, y'
'-z, x, -y'
'y, z, x'
'-y, z, -x'
'y, -z, -x'
'-y, -z, x'
'y+1/2, x+1/2, -z+1/2'
'-y+1/2, -x+1/2, -z+1/2'
'y+1/2, -x+1/2, z+1/2'
'-y+1/2, x+1/2, z+1/2'
'x+1/2, z+1/2, -y+1/2'
'-x+1/2, z+1/2, y+1/2'
'-x+1/2, -z+1/2, -y+1/2'
'x+1/2, -z+1/2, y+1/2'
'z+1/2, y+1/2, -x+1/2'
'z+1/2, -y+1/2, x+1/2'
'-z+1/2, y+1/2, x+1/2'
'-z+1/2, -y+1/2, -x+1/2'
'-x, -y, -z'
'x, y, -z'
'x, -y, z'
'-x, y, z'
'-z, -x, -y'
'-z, x, y'
'z, x, -y'
'z, -x, y'
'-y, -z, -x'
'y, -z, x'
'-y, z, x'
'y, z, -x'
'-y-1/2, -x-1/2, z-1/2'
'y-1/2, x-1/2, z-1/2'
'-y-1/2, x-1/2, -z-1/2'
'y-1/2, -x-1/2, -z-1/2'
'-x-1/2, -z-1/2, y-1/2'
'x-1/2, -z-1/2, -y-1/2'
'x-1/2, z-1/2, y-1/2'
'-x-1/2, z-1/2, -y-1/2'
'-z-1/2, -y-1/2, x-1/2'
'-z-1/2, y-1/2, -x-1/2'
'z-1/2, -y-1/2, -x-1/2'
'z-1/2, y-1/2, x-1/2'

loop_
_atom_site_label
_atom_site_type_symbol
_atom_site_fract_x
_atom_site_fract_y
_atom_site_fract_z
_atom_site_U_iso_or_equiv
_atom_site_adp_type
_atom_site_occupancy
_atom_site_symmetry_multiplicity
_atom_site_calc_flag
_atom_site_refinement_flags
Na1 Na 0.0000 0.0000 0.0000 0.0104(6) Uani 1 24 d S
Na2 Na 0.2500 0.5000 0.0000 0.0259(4) Uani 1 8 d S
Si1 Si 0.2500 0.0000 0.5000 0.0046(5) Uani 0.21(10) 8 d SP
Al1 Al 0.2500 0.0000 0.5000 0.0046(5) Uani 0.79(10) 8 d SP
Si2 Si 0.18411(3) 0.18411(3) 0.18411(3) 0.00467(18) Uani 1 3 d S
Si3 Si 0.0000 0.30406(4) 0.11575(4) 0.00470(16) Uani 0.87 2 d SP
Al3 Al 0.0000 0.30406(4) 0.11575(4) 0.00470(16) Uani 0.13 2 d SP

loop_
_atom_site_aniso_label
_atom_site_aniso_U_11
_atom_site_aniso_U_22
_atom_site_aniso_U_33
_atom_site_aniso_U_23
_atom_site_aniso_U_13
_atom_site_aniso_U_12
Na1 0.0104(6) 0.0104(6) 0.0104(6) 0.000 0.000 0.000
Na2 0.0218(9) 0.0279(6) 0.0279(6) 0.000 0.000 0.000
Si1 0.0053(7) 0.0042(6) 0.0042(6) 0.000 0.000 0.000
Al1 0.0053(7) 0.0042(6) 0.0042(6) 0.000 0.000 0.000
Si2 0.00467(18) 0.00467(18) 0.00467(18) -0.00021(12) -0.00021(12) -0.00021(12)
Si3 0.0043(2) 0.0050(3) 0.0048(3) 0.00006(18) 0.000 0.000
Al3 0.0043(2) 0.0050(3) 0.0048(3) 0.00006(18) 0.000 0.000

loop_
_atom_type_symbol
_atom_type_description
_atom_type_scat_dispersion_real
_atom_type_scat_dispersion_imag
_atom_type_scat_source
Na Na 0.1353 0.1239 'International Tables Vol C Tables 4.2.6.8 and 6.1.1.4'
Al Al 0.2130 0.2455 'International Tables Vol C Tables 4.2.6.8 and 6.1.1.4'
Si Si 0.2541 0.3302 'International Tables Vol C Tables 4.2.6.8 and 6.1.1.4'

loop_
_geom_angle_atom_site_label_1
_geom_angle_atom_site_label_2
_geom_angle_atom_site_label_3
_geom_angle
_geom_angle_site_symmetry_1
_geom_angle_site_symmetry_3
Si2 Na1 Si2 180.000(18) 25 .
Si2 Na1 Si2 70.5 25 4
Si2 Na1 Si2 109.5 . 4
Si2 Na1 Si2 70.5 25 3
Si2 Na1 Si2 109.5 . 3
Si2 Na1 Si2 109.5 4 3
Si2 Na1 Si2 70.5 25 2
Si2 Na1 Si2 109.5 . 2
Si2 Na1 Si2 109.5 4 2
Si2 Na1 Si2 109.5 3 2
Si2 Na1 Si2 109.5 25 28
Si2 Na1 Si2 70.5 . 28
Si2 Na1 Si2 180.0 4 28
Si2 Na1 Si2 70.5 3 28
Si2 Na1 Si2 70.5 2 28
Si2 Na1 Si2 109.5 25 26
Si2 Na1 Si2 70.5 . 26
Si2 Na1 Si2 70.5 4 26
Si2 Na1 Si2 70.5 3 26
Si2 Na1 Si2 180.0 2 26
Si2 Na1 Si2 109.5 28 26
Si2 Na1 Si2 109.5 25 27
Si2 Na1 Si2 70.5 . 27
Si2 Na1 Si2 70.5 4 27
Si2 Na1 Si2 180.0 3 27
Si2 Na1 Si2 70.5 2 27
Si2 Na1 Si2 109.5 28 27
Si2 Na1 Si2 109.5 26 27
Si2 Na1 Al3 41.843(4) 25 33
Si2 Na1 Al3 138.157(4) . 33
Si2 Na1 Al3 109.522(6) 4 33
Si2 Na1 Al3 70.478(6) 3 33
Si2 Na1 Al3 41.843(4) 2 33
Si2 Na1 Al3 70.478(6) 28 33
Si2 Na1 Al3 138.157(4) 26 33
Si2 Na1 Al3 109.522(6) 27 33
Si2 Na1 Al3 41.843(4) 25 29
Si2 Na1 Al3 138.157(4) . 29
Si2 Na1 Al3 70.478(6) 4 29
Si2 Na1 Al3 41.843(4) 3 29
Si2 Na1 Al3 109.522(6) 2 29
Si2 Na1 Al3 109.522(6) 28 29
Si2 Na1 Al3 70.478(6) 26 29
Si2 Na1 Al3 138.157(4) 27 29
Al3 Na1 Al3 70.580(6) 33 29
Si2 Na1 Al3 41.843(4) 25 25
Si2 Na1 Al3 138.157(4) . 25
Si2 Na1 Al3 41.843(4) 4 25
Si2 Na1 Al3 109.522(6) 3 25
Si2 Na1 Al3 70.478(6) 2 25
Si2 Na1 Al3 138.157(4) 28 25
Si2 Na1 Al3 109.522(6) 26 25
Si2 Na1 Al3 70.478(6) 27 25
Al3 Na1 Al3 70.580(6) 33 25
Al3 Na1 Al3 70.580(6) 29 25
Si2 Na1 Si3 41.843(4) 25 25
Si2 Na1 Si3 138.157(4) . 25
Si2 Na1 Si3 41.843(4) 4 25
Si2 Na1 Si3 109.522(6) 3 25
Si2 Na1 Si3 70.478(6) 2 25
Si2 Na1 Si3 138.157(4) 28 25
Si2 Na1 Si3 109.522(6) 26 25
Si2 Na1 Si3 70.478(6) 27 25
Al3 Na1 Si3 70.580(6) 33 25
Al3 Na1 Si3 70.580(6) 29 25
Al3 Na1 Si3 0.000(16) 25 25
Al3 Na2 Al3 160.688(15) 17 26
Al3 Na2 Si3 0.000(18) 17 17
Al3 Na2 Si3 160.688(15) 26 17
Al3 Na2 Si3 160.688(15) 17 26
Al3 Na2 Si3 0.000(14) 26 26
Si3 Na2 Si3 160.688(15) 17 26
Al3 Na2 Al3 40.044(15) 17 42_666
Al3 Na2 Al3 123.152(6) 26 42_666
Si3 Na2 Al3 40.044(15) 17 42_666
Si3 Na2 Al3 123.152(6) 26 42_666
Al3 Na2 Si3 40.044(15) 17 42_666
Al3 Na2 Si3 123.152(6) 26 42_666
Si3 Na2 Si3 40.044(15) 17 42_666
Si3 Na2 Si3 123.152(6) 26 42_666
Al3 Na2 Si3 0.000(18) 42_666 42_666
Al3 Na2 Si3 123.152(6) 17 .
Al3 Na2 Si3 40.044(15) 26 .
Si3 Na2 Si3 123.152(6) 17 .
Si3 Na2 Si3 40.044(15) 26 .
Al3 Na2 Si3 98.626(11) 42_666 .
Si3 Na2 Si3 98.626(11) 42_666 .
Al3 Na2 Al3 70.843(13) 17 18_554
Al3 Na2 Al3 123.152(6) 26 18_554
Si3 Na2 Al3 70.843(13) 17 18_554
Si3 Na2 Al3 123.152(6) 26 18_554
Al3 Na2 Al3 84.623(11) 42_666 18_554
Si3 Na2 Al3 84.623(11) 42_666 18_554
Si3 Na2 Al3 160.688(15) . 18_554
Al3 Na2 Si3 123.152(6) 17 25_565
Al3 Na2 Si3 70.843(13) 26 25_565
Si3 Na2 Si3 123.152(6) 17 25_565
Si3 Na2 Si3 70.843(13) 26 25_565
Al3 Na2 Si3 160.688(15) 42_666 25_565
Si3 Na2 Si3 160.688(15) 42_666 25_565
Si3 Na2 Si3 84.623(11) . 25_565
Al3 Na2 Si3 98.626(11) 18_554 25_565
Al3 Na2 Al3 123.152(6) 17 25_565
Al3 Na2 Al3 70.843(13) 26 25_565
Si3 Na2 Al3 123.152(6) 17 25_565
Si3 Na2 Al3 70.843(13) 26 25_565
Al3 Na2 Al3 160.688(15) 42_666 25_565
Si3 Na2 Al3 160.688(15) 42_666 25_565
Si3 Na2 Al3 84.623(11) . 25_565
Al3 Na2 Al3 98.626(11) 18_554 25_565
Si3 Na2 Al3 0.0 25_565 25_565
Al3 Na2 Si3 70.843(13) 17 18_554
Al3 Na2 Si3 123.152(6) 26 18_554
Si3 Na2 Si3 70.843(13) 17 18_554
Si3 Na2 Si3 123.152(6) 26 18_554
Al3 Na2 Si3 84.623(11) 42_666 18_554
Si3 Na2 Si3 84.623(11) 42_666 18_554
Si3 Na2 Si3 160.688(15) . 18_554
Al3 Na2 Si3 0.000(18) 18_554 18_554
Si3 Na2 Si3 98.626(11) 25_565 18_554
Al3 Na2 Si3 98.626(11) 25_565 18_554
Al3 Si1 Si3 0.000(18) 5 5
Al3 Si1 Al3 108.631(10) 5 45_666
Si3 Si1 Al3 108.631(10) 5 45_666
Al3 Si1 Si3 108.631(10) 5 45_666
Si3 Si1 Si3 108.631(10) 5 45_666
Al3 Si1 Si3 0.000(12) 45_666 45_666
Al3 Si1 Al3 111.16(2) 5 6_556
Si3 Si1 Al3 111.16(2) 5 6_556
Al3 Si1 Al3 108.631(10) 45_666 6_556
Si3 Si1 Al3 108.631(10) 45_666 6_556
Al3 Si1 Si3 111.16(2) 5 6_556
Si3 Si1 Si3 111.16(2) 5 6_556
Al3 Si1 Si3 108.631(10) 45_666 6_556
Si3 Si1 Si3 108.631(10) 45_666 6_556
Al3 Si1 Si3 0.000(18) 6_556 6_556
Al3 Si1 Al3 108.631(10) 5 46_656
Si3 Si1 Al3 108.631(10) 5 46_656
Al3 Si1 Al3 111.16(2) 45_666 46_656
Si3 Si1 Al3 111.16(2) 45_666 46_656
Al3 Si1 Al3 108.631(10) 6_556 46_656
Si3 Si1 Al3 108.631(10) 6_556 46_656
Al3 Si1 Si3 108.631(10) 5 46_656
Si3 Si1 Si3 108.631(10) 5 46_656
Al3 Si1 Si3 111.16(2) 45_666 46_656
Si3 Si1 Si3 111.16(2) 45_666 46_656
Al3 Si1 Si3 108.631(10) 6_556 46_656
Si3 Si1 Si3 108.631(10) 6_556 46_656
Al3 Si1 Si3 0.000(12) 46_656 46_656
Si2 Si2 Al3 109.419(17) 14 9
Si2 Si2 Si3 109.419(17) 14 .
Al3 Si2 Si3 109.523(16) 9 .
Si2 Si2 Al3 109.419(17) 14 5
Al3 Si2 Al3 109.523(16) 9 5
Si3 Si2 Al3 109.523(16) . 5
Si2 Si2 Si3 109.419(17) 14 5
Al3 Si2 Si3 109.523(16) 9 5
Si3 Si2 Si3 109.523(16) . 5
Al3 Si2 Si3 0.00(2) 5 5
Si2 Si2 Si3 109.419(17) 14 9
Al3 Si2 Si3 0.00(3) 9 9
Si3 Si2 Si3 109.523(16) . 9
Al3 Si2 Si3 109.523(16) 5 9
Si3 Si2 Si3 109.523(16) 5 9
Si2 Si2 Na1 180.00(4) 14 .
Al3 Si2 Na1 70.581(17) 9 .
Si3 Si2 Na1 70.581(17) . .
Al3 Si2 Na1 70.581(17) 5 .
Si3 Si2 Na1 70.581(17) 5 .
Si3 Si2 Na1 70.581(17) 9 .
Si2 Si3 Si2 106.27(2) 28 .
Si2 Si3 Al3 107.281(13) 28 26
Si2 Si3 Al3 107.281(13) . 26
Si2 Si3 Si3 107.281(13) 28 26
Si2 Si3 Si3 107.281(13) . 26
Al3 Si3 Si3 0.0 26 26
Si2 Si3 Al1 105.194(18) 28 9
Si2 Si3 Al1 105.194(18) . 9
Al3 Si3 Al1 124.418(10) 26 9
Si3 Si3 Al1 124.418(10) 26 9
Si2 Si3 Si1 105.194(18) 28 9
Si2 Si3 Si1 105.194(18) . 9
Al3 Si3 Si1 124.418(10) 26 9
Si3 Si3 Si1 124.418(10) 26 9
Al1 Si3 Si1 0.0 9 9
Si2 Si3 Na1 67.576(16) 28 .
Si2 Si3 Na1 67.576(16) . .
Al3 Si3 Na1 69.160(8) 26 .
Si3 Si3 Na1 69.160(8) 26 .
Al1 Si3 Na1 166.423(18) 9 .
Si1 Si3 Na1 166.423(18) 9 .
Si2 Si3 Na2 174.525(15) 28 .
Si2 Si3 Na2 79.175(7) . .
Al3 Si3 Na2 69.978(7) 26 .
Si3 Si3 Na2 69.978(7) 26 .
Al1 Si3 Na2 73.465(9) 9 .
Si1 Si3 Na2 73.465(9) 9 .
Na1 Si3 Na2 114.826(9) . .
Si2 Si3 Na2 79.175(7) 28 25_565
Si2 Si3 Na2 174.525(15) . 25_565
Al3 Si3 Na2 69.978(7) 26 25_565
Si3 Si3 Na2 69.978(7) 26 25_565
Al1 Si3 Na2 73.465(9) 9 25_565
Si1 Si3 Na2 73.465(9) 9 25_565
Na1 Si3 Na2 114.826(9) . 25_565
Na2 Si3 Na2 95.377(11) . 25_565

loop_
_geom_bond_atom_site_label_1
_geom_bond_atom_site_label_2
_geom_bond_distance
_geom_bond_site_symmetry_2
Na1 Si2 3.2900(5) 25
Na1 Si2 3.2900(5) .
Na1 Si2 3.2900(5) 4
Na1 Si2 3.2900(5) 3
Na1 Si2 3.2900(5) 2
Na1 Si2 3.2900(5) 28
Na1 Si2 3.2900(5) 26
Na1 Si2 3.2900(5) 27
Na1 Al3 3.3566(5) 33
Na1 Al3 3.3566(5) 29
Na1 Al3 3.3566(5) 25
Na1 Si3 3.3566(5) 25
Na2 Al3 3.4878(3) 17
Na2 Al3 3.4878(3) 26
Na2 Si3 3.4878(3) 17
Na2 Si3 3.4878(3) 26
Na2 Al3 3.4878(3) 42_666
Na2 Si3 3.4878(3) 42_666
Na2 Si3 3.4878(3) .
Na2 Al3 3.4878(3) 18_554
Na2 Si3 3.4878(3) 25_565
Na2 Al3 3.4878(3) 25_565
Na2 Si3 3.4878(3) 18_554
Si1 Al3 2.4505(5) 5
Si1 Si3 2.4505(5) 5
Si1 Al3 2.4505(5) 45_666
Si1 Si3 2.4505(5) 45_666
Si1 Al3 2.4505(5) 6_556
Si1 Si3 2.4505(5) 6_556
Si1 Al3 2.4505(5) 46_656
Si1 Si3 2.4505(5) 46_656
Si2 Si2 2.3549(11) 14
Si2 Al3 2.3742(3) 9
Si2 Si3 2.3742(3) .
Si2 Al3 2.3742(3) 5
Si2 Si3 2.3742(3) 5
Si2 Si3 2.3742(3) 9
Si3 Si2 2.3742(3) 28
Si3 Al3 2.3883(9) 26
Si3 Si3 2.3883(9) 26
Si3 Al1 2.4505(5) 9
Si3 Si1 2.4505(5) 9
Si3 Na2 3.4878(3) 25_565
